data_7701284
loop_
_publ_author_name
'Oswald, Iain W. H.'
'Ahn, Hyochul'
'Neilson, James Richmond'

_publ_section_title
;
 Influence of organic cation planarity on structural templating in hybrid
 metal-halides
;
_journal_name_full 'Dalton Transactions'
_journal_paper_doi 10.1039/C9DT03207J
_journal_year 2019
_chemical_formula_sum 'C10 H7 Br2 I3 N2 Pb'
_chemical_formula_weight 902.89
_space_group_crystal_system monoclinic
_space_group_IT_number 14
_space_group_name_Hall '-P 2ybc'
_space_group_name_H-M_alt 'P 1 21/c 1'
_symmetry_space_group_name_Hall '-P 2ybc'
_symmetry_space_group_name_H-M 'P 1 21/c 1'
_atom_sites_solution_hydrogens geom
_audit_creation_method SHELXL-2017/1
_audit_update_record
;
2019-08-06 deposited with the CCDC.    2019-09-24 downloaded from the CCDC.
;
_cell_angle_alpha 90
_cell_angle_beta 104.528(3)
_cell_angle_gamma 90
_cell_formula_units_Z 4
_cell_length_a 13.655(2)
_cell_length_b 17.038(3)
_cell_length_c 8.0837(12)
_cell_measurement_reflns_used 9935
_cell_measurement_temperature 300(2)
_cell_measurement_theta_max 28.43
_cell_measurement_theta_min 2.84
_cell_volume 1820.6(5)
_computing_cell_refinement 'Bruker SAINT'
_computing_data_collection 'APEX3 (Bruker-AXS, 2015)'
_computing_data_reduction 'Bruker SAINT'
_computing_molecular_graphics 'Vesta (K. Momma and F. Izumi, 2011)'
_computing_publication_material 'publCIF (Westrip, 2010)'
_computing_structure_refinement 'SHELXL-2017/1 (Sheldrick, 2017)'
_computing_structure_solution 'SHELXT 2014/5 (Sheldrick, 2014)'
_diffrn_ambient_temperature 300(2)
_diffrn_measured_fraction_theta_full 0.991
_diffrn_measured_fraction_theta_max 0.989
_diffrn_measurement_device_type 'Bruker D8 Quest ECO CMOS'
_diffrn_measurement_method '\f and \w scans'
_diffrn_radiation_monochromator 'HELIOS optics'
_diffrn_radiation_type MoK\a
_diffrn_radiation_wavelength 0.71073
_diffrn_reflns_av_R_equivalents 0.0590
_diffrn_reflns_av_unetI/netI 0.0396
_diffrn_reflns_Laue_measured_fraction_full 0.991
_diffrn_reflns_Laue_measured_fraction_max 0.989
_diffrn_reflns_limit_h_max 18
_diffrn_reflns_limit_h_min -18
_diffrn_reflns_limit_k_max 22
_diffrn_reflns_limit_k_min -22
_diffrn_reflns_limit_l_max 10
_diffrn_reflns_limit_l_min -10
_diffrn_reflns_number 27395
_diffrn_reflns_point_group_measured_fraction_full 0.991
_diffrn_reflns_point_group_measured_fraction_max 0.989
_diffrn_reflns_theta_full 25.242
_diffrn_reflns_theta_max 28.491
_diffrn_reflns_theta_min 2.845
_diffrn_source 'I\ms microfocus tube'
_exptl_absorpt_coefficient_mu 18.730
_exptl_absorpt_correction_T_max 0.7457
_exptl_absorpt_correction_T_min 0.3682
_exptl_absorpt_correction_type multi-scan
_exptl_absorpt_process_details SADABS
_exptl_crystal_colour Yellow
_exptl_crystal_density_diffrn 3.294
_exptl_crystal_description Fragment
_exptl_crystal_F_000 1568
_exptl_crystal_size_max .08
_exptl_crystal_size_mid .06
_exptl_crystal_size_min .01
_refine_diff_density_max 10.396
_refine_diff_density_min -4.586
_refine_diff_density_rms 0.573
_refine_ls_extinction_method none
_refine_ls_goodness_of_fit_ref 1.107
_refine_ls_hydrogen_treatment constr
_refine_ls_matrix_type full
_refine_ls_number_parameters 163
_refine_ls_number_reflns 4565
_refine_ls_number_restraints 0
_refine_ls_restrained_S_all 1.107
_refine_ls_R_factor_all 0.1164
_refine_ls_R_factor_gt 0.0996
_refine_ls_shift/su_max 0.000
_refine_ls_shift/su_mean 0.000
_refine_ls_structure_factor_coef Fsqd
_refine_ls_weighting_details 'w=1/[\s^2^(Fo^2^)+(0.0912P)^2^+248.7615P] where P=(Fo^2^+2Fc^2^)/3'
_refine_ls_weighting_scheme calc
_refine_ls_wR_factor_gt 0.2685
_refine_ls_wR_factor_ref 0.2785
_reflns_Friedel_coverage 0.000
_reflns_number_gt 3655
_reflns_number_total 4565
_reflns_threshold_expression 'I > 2\s(I)'
_cod_data_source_file c9dt03207j2.cif
_cod_data_source_block jrn111_P21c_a
_cod_database_code 7701284
_shelx_shelxl_version_number 2017/1
_shelx_space_group_comment
;
The symmetry employed for this shelxl refinement is uniquely defined
by the following loop, which should always be used as a source of
symmetry information in preference to the above space-group names.
They are only intended as comments.
;
_publcif_funding_html
;
;

loop_
_space_group_symop_operation_xyz
'x, y, z'
'-x, y+1/2, -z+1/2'
'-x, -y, -z'
'x, -y-1/2, z-1/2'

loop_
_atom_site_label
_atom_site_type_symbol
_atom_site_fract_x
_atom_site_fract_y
_atom_site_fract_z
_atom_site_U_iso_or_equiv
_atom_site_adp_type
_atom_site_occupancy
_atom_site_site_symmetry_order
_atom_site_calc_flag
_atom_site_refinement_flags_posn
_atom_site_refinement_flags_adp
Pb1 Pb 0.22266(8) 0.25069(6) 0.33834(12) 0.0347(3) Uani 1 1 d . .
I2 I 0.20877(15) 0.39957(10) 0.0823(2) 0.0401(4) Uani 1 1 d . .
I3 I 0.05798(14) 0.33051(12) 0.5093(2) 0.0450(5) Uani 1 1 d . .
I4 I 0.38969(15) 0.31497(12) 0.6463(2) 0.0447(5) Uani 1 1 d . .
Br1 Br 0.53127(19) 0.56166(16) 0.7415(3) 0.0369(6) Uani 1 1 d . .
Br2 Br 0.3804(3) 0.7090(2) -0.0485(4) 0.0526(8) Uani 1 1 d . .
N1 N 0.3405(19) 0.5769(14) 0.488(3) 0.039(5) Uani 1 1 d . .
H1 H 0.379965 0.597213 0.431935 0.047 Uiso 1 1 calc R U
N2 N 0.2867(17) 0.6350(13) 0.182(3) 0.038(5) Uani 1 1 d . .
C1 C 0.382(2) 0.5509(16) 0.643(4) 0.042(6) Uani 1 1 d . .
C2 C 0.320(2) 0.518(2) 0.737(4) 0.047(7) Uani 1 1 d . .
H2 H 0.346666 0.500203 0.847243 0.057 Uiso 1 1 calc R U
C3 C 0.220(3) 0.513(2) 0.664(4) 0.060(9) Uani 1 1 d . .
H3 H 0.177686 0.489887 0.724053 0.072 Uiso 1 1 calc R U
C4 C 0.180(2) 0.5415(17) 0.501(4) 0.046(7) Uani 1 1 d . .
H4 H 0.110074 0.538183 0.454582 0.055 Uiso 1 1 calc R U
C5 C 0.238(2) 0.5740(16) 0.409(4) 0.045(7) Uani 1 1 d . .
C6 C 0.213(2) 0.6059(17) 0.237(4) 0.043(6) Uani 1 1 d . .
C7 C 0.113(3) 0.612(2) 0.143(4) 0.064(10) Uani 1 1 d . .
H7 H 0.061357 0.594575 0.188374 0.077 Uiso 1 1 calc R U
C8 C 0.092(2) 0.643(3) -0.014(4) 0.063(10) Uani 1 1 d . .
H8 H 0.025827 0.645762 -0.080463 0.076 Uiso 1 1 calc R U
C9 C 0.171(3) 0.672(2) -0.073(4) 0.060(9) Uani 1 1 d . .
H9 H 0.158382 0.695975 -0.179888 0.073 Uiso 1 1 calc R U
C10 C 0.264(2) 0.6658(18) 0.020(4) 0.045(7) Uani 1 1 d . .

loop_
_atom_site_aniso_label
_atom_site_aniso_U_11
_atom_site_aniso_U_22
_atom_site_aniso_U_33
_atom_site_aniso_U_23
_atom_site_aniso_U_13
_atom_site_aniso_U_12
Pb1 0.0406(5) 0.0397(5) 0.0241(4) 0.0008(4) 0.0084(4) 0.0004(4)
I2 0.0498(10) 0.0323(8) 0.0390(9) 0.0008(7) 0.0127(7) -0.0010(7)
I3 0.0391(9) 0.0530(11) 0.0419(10) 0.0036(8) 0.0080(7) 0.0098(8)
I4 0.0406(9) 0.0524(11) 0.0403(9) -0.0036(8) 0.0084(7) -0.0081(8)
Br1 0.0317(12) 0.0473(14) 0.0316(12) 0.0064(10) 0.0079(9) 0.0007(10)
Br2 0.064(2) 0.0559(18) 0.0381(15) 0.0082(13) 0.0133(14) -0.0004(15)
N1 0.048(13) 0.039(12) 0.032(11) -0.002(9) 0.012(10) -0.002(10)
N2 0.038(12) 0.035(11) 0.034(11) -0.004(9) -0.003(9) -0.002(9)
C1 0.054(16) 0.034(13) 0.035(13) 0.007(11) 0.006(12) 0.007(12)
C2 0.041(15) 0.062(19) 0.038(14) 0.012(13) 0.011(12) 0.014(14)
C3 0.07(2) 0.06(2) 0.043(17) -0.003(15) 0.012(16) -0.013(18)
C4 0.033(13) 0.042(15) 0.062(19) -0.009(13) 0.012(13) -0.001(11)
C5 0.051(16) 0.028(12) 0.053(17) -0.005(12) 0.008(13) 0.012(12)
C6 0.032(13) 0.041(14) 0.051(16) -0.006(12) 0.005(12) 0.004(11)
C7 0.050(19) 0.09(3) 0.038(16) -0.007(17) -0.022(14) 0.007(18)
C8 0.034(15) 0.10(3) 0.037(16) 0.009(17) -0.018(12) 0.006(17)
C9 0.08(3) 0.055(19) 0.035(15) 0.012(14) -0.006(16) 0.009(18)
C10 0.055(17) 0.044(15) 0.039(14) -0.017(12) 0.015(13) 0.003(13)

loop_
_atom_type_symbol
_atom_type_description
_atom_type_scat_dispersion_real
_atom_type_scat_dispersion_imag
_atom_type_scat_source
C C 0.0033 0.0016 'International Tables Vol C Tables 4.2.6.8 and 6.1.1.4'
H H 0.0000 0.0000 'International Tables Vol C Tables 4.2.6.8 and 6.1.1.4'
Br Br -0.2901 2.4595 'International Tables Vol C Tables 4.2.6.8 and 6.1.1.4'
I I -0.4742 1.8119 'International Tables Vol C Tables 4.2.6.8 and 6.1.1.4'
N N 0.0061 0.0033 'International Tables Vol C Tables 4.2.6.8 and 6.1.1.4'
Pb Pb -3.3944 10.1111 'International Tables Vol C Tables 4.2.6.8 and 6.1.1.4'

loop_
_geom_angle_atom_site_label_1
_geom_angle_atom_site_label_2
_geom_angle_atom_site_label_3
_geom_angle
_geom_angle_site_symmetry_1
_geom_angle_site_symmetry_3
I4 Pb1 I3 87.64(6) . .
I4 Pb1 I2 98.53(6) . .
I3 Pb1 I2 90.47(5) . .
I4 Pb1 I4 92.39(6) . 4_565
I3 Pb1 I4 174.71(6) . 4_565
I2 Pb1 I4 84.30(5) . 4_565
I4 Pb1 I2 86.27(5) . 4_566
I3 Pb1 I2 85.37(5) . 4_566
I2 Pb1 I2 173.53(8) . 4_566
I4 Pb1 I2 99.90(6) 4_565 4_566
I4 Pb1 I3 175.11(6) . 4_565
I3 Pb1 I3 96.55(7) . 4_565
I2 Pb1 I3 84.00(5) . 4_565
I4 Pb1 I3 83.67(5) 4_565 4_565
I2 Pb1 I3 91.54(5) 4_566 4_565
Pb1 I2 Pb1 76.69(4) . 4_565
Pb1 I3 Pb1 76.27(4) . 4_566
Pb1 I4 Pb1 78.53(5) . 4_566
C1 N1 C5 125(3) . .
C1 N1 H1 117.6 . .
C5 N1 H1 117.6 . .
C6 N2 C10 118(2) . .
N1 C1 C2 119(3) . .
N1 C1 Br1 120(2) . .
C2 C1 Br1 121(2) . .
C3 C2 C1 119(3) . .
C3 C2 H2 120.7 . .
C1 C2 H2 120.7 . .
C2 C3 C4 121(3) . .
C2 C3 H3 119.6 . .
C4 C3 H3 119.6 . .
C5 C4 C3 121(3) . .
C5 C4 H4 119.3 . .
C3 C4 H4 119.3 . .
C4 C5 N1 116(3) . .
C4 C5 C6 131(3) . .
N1 C5 C6 113(3) . .
N2 C6 C7 121(3) . .
N2 C6 C5 117(3) . .
C7 C6 C5 121(3) . .
C8 C7 C6 120(4) . .
C8 C7 H7 119.9 . .
C6 C7 H7 119.9 . .
C7 C8 C9 118(3) . .
C7 C8 H8 121.1 . .
C9 C8 H8 121.1 . .
C10 C9 C8 120(3) . .
C10 C9 H9 119.9 . .
C8 C9 H9 119.9 . .
C9 C10 N2 122(3) . .
C9 C10 Br2 123(3) . .
N2 C10 Br2 114(2) . .

loop_
_geom_bond_atom_site_label_1
_geom_bond_atom_site_label_2
_geom_bond_distance
_geom_bond_site_symmetry_2
Pb1 I4 3.123(2) .
Pb1 I3 3.221(2) .
Pb1 I2 3.249(2) .
Pb1 I4 3.262(2) 4_565
Pb1 I2 3.266(2) 4_566
Pb1 I3 3.323(2) 4_565
Br1 C1 2.01(3) .
Br2 C10 1.95(3) .
N1 C1 1.31(3) .
N1 C5 1.39(4) .
N1 H1 0.8600 .
N2 C6 1.30(4) .
N2 C10 1.37(4) .
C1 C2 1.39(4) .
C2 C3 1.34(5) .
C2 H2 0.9300 .
C3 C4 1.38(5) .
C3 H3 0.9300 .
C4 C5 1.34(4) .
C4 H4 0.9300 .
C5 C6 1.45(4) .
C6 C7 1.39(4) .
C7 C8 1.33(5) .
C7 H7 0.9300 .
C8 C9 1.38(5) .
C8 H8 0.9300 .
C9 C10 1.31(5) .
C9 H9 0.9300 .
